data_7246942
loop_
_publ_author_name
'Dai, Guoyong'
'Li, Qi'
'Zang, Dejin'
'Wei, Yongge'

_publ_section_title
;
 A bifunctional molecular catalyst built up of l-proline grafted
 polyoxometalate for one-pot three-component green synthesis of
 heterocycles
;
_journal_issue 16
_journal_name_full 'Green Chemistry'
_journal_page_first 6263
_journal_page_last 6269
_journal_paper_doi 10.1039/D3GC00951C
_journal_volume 25
_journal_year 2023
_chemical_absolute_configuration rmad
_chemical_formula_moiety 'C18 H32 Mn Mo6 N4 O26, C8 H24 Mo1.5 O8 S4, 7(C2 H6 O S)'
_chemical_formula_sum 'C46 H106 Mn Mo7.5 N4 O44 S14'
_chemical_formula_weight 2642.67
_chemical_name_systematic L-Pro-Mn-Anderson
_space_group_crystal_system orthorhombic
_space_group_IT_number 18
_space_group_name_Hall 'P 2 2ab'
_space_group_name_H-M_alt 'P 21 21 2'
_atom_sites_solution_hydrogens geom
_audit_creation_date 2019-03-18
_audit_creation_method
;
Olex2 1.2
(compiled 2018.05.29 svn.r3508 for OlexSys, GUI svn.r5506)
;
_audit_update_record
;
2020-12-09 deposited with the CCDC.	2023-06-07 downloaded from the CCDC.
;
_cell_angle_alpha 90
_cell_angle_beta 90
_cell_angle_gamma 90
_cell_formula_units_Z 4
_cell_length_a 33.5555(4)
_cell_length_b 30.4959(4)
_cell_length_c 9.33799(9)
_cell_measurement_reflns_used 21640
_cell_measurement_temperature 293(2)
_cell_measurement_theta_max 75.8570
_cell_measurement_theta_min 4.1780
_cell_volume 9555.61(19)
_computing_cell_refinement 'CrysAlisPro 1.171.39.46 (Rigaku OD, 2018)'
_computing_data_collection 'CrysAlisPro 1.171.39.46 (Rigaku OD, 2018)'
_computing_data_reduction 'CrysAlisPro 1.171.39.46 (Rigaku OD, 2018)'
_computing_molecular_graphics 'Olex2 (Dolomanov et al., 2009)'
_computing_publication_material 'Olex2 (Dolomanov et al., 2009)'
_computing_structure_refinement 'ShelXL (Sheldrick, 2015)'
_diffrn_ambient_temperature 293(2)
_diffrn_detector 'CCD plate'
_diffrn_detector_area_resol_mean 5.2137
_diffrn_detector_type AtlasS2
_diffrn_measured_fraction_theta_full 0.999
_diffrn_measured_fraction_theta_max 0.991
_diffrn_measurement_details
;
List of Runs (angles in degrees, time in seconds):

  # Type    Start    End  Width  t~exp~   \w     \q     \k     \f   Frames
#--------------------------------------------------------------------------
  1  \w    -60.00  31.00   1.00    4.82    --  -40.81  57.00  90.00   91
  2  \w   -115.00 -19.00   1.00    4.82    --  -40.81 -38.00 -60.00   96
  3  \w   -111.00 -27.00   1.00    4.82    --  -40.81 -38.00-150.00   84
  4  \w      6.00  60.00   1.00    4.82    --   40.81 -99.00-180.00   54
  5  \w     52.00  95.00   1.00    4.82    --   40.81-125.00 -90.00   43
  6  \w     28.00 109.00   1.00   19.29    --  110.27 -95.00  90.00   81
  7  \w     88.00 177.00   1.00   19.29    --  110.27  30.00-120.00   89
  8  \w     95.00 139.00   1.00   19.29    --  110.27 -77.00-180.00   44
  9  \w     91.00 122.00   1.00   19.29    --  110.27  30.00-150.00   31
 10  \w     49.00 103.00   1.00   19.29    --  110.27-125.00  30.00   54
 11  \w    151.00 177.00   1.00   19.29    --  110.27  30.00-150.00   26
 12  \w    100.00 167.00   1.00   19.29    --  110.27 125.00 150.00   67
 13  \w     55.00 143.00   1.00   19.29    --  110.27 -77.00 120.00   88
 14  \w     35.00  82.00   1.00   19.29    --  110.27 -30.00-150.00   47
 15  \w     41.00 109.00   1.00   19.29    --  110.27-125.00 -60.00   68
 16  \w    127.00 173.00   1.00   19.29    --  110.27  30.00 150.00   46
 17  \w     91.00 117.00   1.00   19.29    --  110.27-125.00  60.00   26
 18  \w     54.00 133.00   1.00   19.29    --  110.27 -30.00  30.00   79
 19  \w    120.00 177.00   1.00   19.29    --  110.27  77.00  90.00   57
 20  \w     56.00  82.00   1.00   19.29    --  110.27 -77.00-180.00   26
;
_diffrn_measurement_device 'four-circle diffractometer'
_diffrn_measurement_device_type 'SuperNova, Dual, Cu at home/near, AtlasS2'
_diffrn_measurement_method '\w scans'
_diffrn_orient_matrix_type 'CrysAlisPro convention (1999,Acta A55,543-557)'
_diffrn_orient_matrix_UB_11 0.0158147000
_diffrn_orient_matrix_UB_12 -0.0472700000
_diffrn_orient_matrix_UB_13 -0.0124889000
_diffrn_orient_matrix_UB_21 0.0413632000
_diffrn_orient_matrix_UB_22 0.0177583000
_diffrn_orient_matrix_UB_23 -0.0418123000
_diffrn_orient_matrix_UB_31 0.0121281000
_diffrn_orient_matrix_UB_32 0.0009674000
_diffrn_orient_matrix_UB_33 0.1591299000
_diffrn_radiation_monochromator mirror
_diffrn_radiation_probe x-ray
_diffrn_radiation_type CuK\a
_diffrn_radiation_wavelength 1.54184
_diffrn_reflns_av_R_equivalents 0.0598
_diffrn_reflns_av_unetI/netI 0.0594
_diffrn_reflns_Laue_measured_fraction_full 0.999
_diffrn_reflns_Laue_measured_fraction_max 0.991
_diffrn_reflns_limit_h_max 42
_diffrn_reflns_limit_h_min -39
_diffrn_reflns_limit_k_max 37
_diffrn_reflns_limit_k_min -38
_diffrn_reflns_limit_l_max 11
_diffrn_reflns_limit_l_min -7
_diffrn_reflns_number 69366
_diffrn_reflns_point_group_measured_fraction_full 0.999
_diffrn_reflns_point_group_measured_fraction_max 0.979
_diffrn_reflns_theta_full 67.684
_diffrn_reflns_theta_max 76.393
_diffrn_reflns_theta_min 3.917
_diffrn_source 'micro-focus sealed X-ray tube'
_diffrn_source_type 'SuperNova (Cu) X-ray Source'
_exptl_absorpt_coefficient_mu 12.431
_exptl_absorpt_correction_T_max 1.00000
_exptl_absorpt_correction_T_min 0.65022
_exptl_absorpt_correction_type multi-scan
_exptl_absorpt_process_details
;
CrysAlisPro 1.171.39.46 (Rigaku Oxford Diffraction, 2018)
Empirical absorption correction using spherical harmonics,
 implemented in SCALE3 ABSPACK scaling algorithm.
;
_exptl_crystal_colour 'clear light orange'
_exptl_crystal_density_diffrn 1.837
_exptl_crystal_description cylinder
_exptl_crystal_F_000 5304
_exptl_crystal_size_length 0.200
_exptl_crystal_size_max 0.2
_exptl_crystal_size_mid 0.03
_exptl_crystal_size_min 0.03
_exptl_crystal_size_rad 0.030
_platon_squeeze_details
;
;
_refine_diff_density_max 1.582
_refine_diff_density_min -1.397
_refine_diff_density_rms 0.135
_refine_ls_abs_structure_details
;
 Flack x determined using 7044 quotients [(I+)-(I-)]/[(I+)+(I-)]
 (Parsons, Flack and Wagner, Acta Cryst. B69 (2013) 249-259).
;
_refine_ls_abs_structure_Flack 0.020(6)
_refine_ls_extinction_method none
_refine_ls_goodness_of_fit_ref 1.043
_refine_ls_hydrogen_treatment constr
_refine_ls_matrix_type full
_refine_ls_number_parameters 1040
_refine_ls_number_reflns 19625
_refine_ls_number_restraints 42
_refine_ls_restrained_S_all 1.043
_refine_ls_R_factor_all 0.0533
_refine_ls_R_factor_gt 0.0482
_refine_ls_shift/su_max 0.001
_refine_ls_shift/su_mean 0.000
_refine_ls_structure_factor_coef Fsqd
_refine_ls_weighting_details 'w=1/[\s^2^(Fo^2^)+(0.0504P)^2^+30.0886P] where P=(Fo^2^+2Fc^2^)/3'
_refine_ls_weighting_scheme calc
_refine_ls_wR_factor_gt 0.1165
_refine_ls_wR_factor_ref 0.1195
_reflns_Friedel_coverage 0.798
_reflns_Friedel_fraction_full 0.998
_reflns_Friedel_fraction_max 0.964
_reflns_number_gt 17924
_reflns_number_total 19625
_reflns_threshold_expression 'I > 2\s(I)'
_cod_data_source_file d3gc00951c2.cif
_cod_data_source_block exp_3927
_cod_depositor_comments 'Adding full bibliography for 7246941--7246942.cif.'
_cod_original_cell_volume 9555.6(2)
_cod_original_formula_sum 'C46 H106 Mn Mo7.50 N4 O44 S14'
_cod_database_code 7246942
_shelx_shelxl_version_number 2014/7
_chemical_oxdiff_formula 'Mn Mo C N O'
_shelx_space_group_comment
;
The symmetry employed for this shelxl refinement is uniquely defined
by the following loop, which should always be used as a source of
symmetry information in preference to the above space-group names.
They are only intended as comments.
;
_reflns_odcompleteness_completeness 99.92
_reflns_odcompleteness_iscentric 1
_reflns_odcompleteness_theta 64.99
_olex2_refinement_description
;
1. Fixed Uiso
 At 1.2 times of:
  All C(H) groups, All C(H,H) groups, All N(H) groups, All N(H,H) groups
 At 1.5 times of:
  All C(H,H,H) groups, All C(H,H,H,H,H,H) groups
2. Restrained distances
 S7B-O36B \\sim S7A-O36A
 with sigma of 0.02
 S6A-O35A \\sim S6B-O35B
 with sigma of 0.02
3. Rigid bond restraints
 C31, C32, O36B, S7B
 with sigma for 1-2 distances of 0.01 and sigma for 1-3 distances of 0.01
 C31, C32, O36A, S7A
 with sigma for 1-2 distances of 0.01 and sigma for 1-3 distances of 0.01
 C29, C30, O35A, S6A
 with sigma for 1-2 distances of 0.01 and sigma for 1-3 distances of 0.01
 C29, C30, O35B, S6B
 with sigma for 1-2 distances of 0.01 and sigma for 1-3 distances of 0.01
4. Uiso/Uaniso restraints and constraints
Uanis(O36B) \\sim Ueq: with sigma of 0.01 and sigma for terminal atoms of 0.02
Uanis(O35B) \\sim Ueq, Uanis(O35A) \\sim Ueq: with sigma of 0.01 and sigma for
terminal atoms of 0.02
Uanis(S7A) = Uanis(S7B)
5. Others
 Fixed Sof: H19D(0.5) H19E(0.5) H19F(0.5) H19A(0.5) H19B(0.5) H19C(0.5)
 H20D(0.5) H20E(0.5) H20F(0.5) H20A(0.5) H20B(0.5) H20C(0.5) O27A(0.5)
 O27B(0.5) O30A(0.5) O30B(0.5) S1A(0.5) S1B(0.5) H29D(0.5) H29E(0.5) H29F(0.5)
 H29A(0.5) H29B(0.5) H29C(0.5) H30D(0.5) H30E(0.5) H30F(0.5) H30A(0.5)
 H30B(0.5) H30C(0.5) O35A(0.5) O35B(0.5) S6A(0.5) S6B(0.5) H31A(0.75)
 H31B(0.75) H31C(0.75) H31D(0.25) H31E(0.25) H31F(0.25) H32A(0.75) H32B(0.75)
 H32C(0.75) H32D(0.25) H32E(0.25) H32F(0.25) O36A(0.75) O36B(0.25) S7A(0.75)
 S7B(0.25) H33A(0.5) H33B(0.5) H33C(0.5) H33D(0.5) H33E(0.5) H33F(0.5)
 C34A(0.5) H34A(0.5) H34B(0.5) H34C(0.5) C34B(0.5) H34D(0.5) H34E(0.5)
 H34F(0.5) S8A(0.5) S8B(0.5)
6.a Ternary CH refined with riding coordinates:
 C6(H6), C15(H15)
6.b Secondary CH2 refined with riding coordinates:
 C1(H1A,H1B), C2(H2A,H2B), C3(H3A,H3B), C7(H7A,H7B), C8(H8A,H8B), C9(H9A,H9B),
 C10(H10A,H10B), C11(H11A,H11B), C12(H12A,H12B), C16(H16A,H16B), C17(H17A,H17B),
  C18(H18A,H18B), N2(H2C,H2D), N4(H4A,H4B)
6.c Aromatic/amide H refined with riding coordinates:
 N1(H1), N3(H3)
6.d Idealised Me refined as rotating group:
 C19(H19D,H19E,H19F), C19(H19A,H19B,H19C), C20(H20D,H20E,H20F), C20(H20A,H20B,
 H20C), C21(H21A,H21B,H21C), C22(H22A,H22B,H22C), C23(H23A,H23B,H23C), C24(H24A,
 H24B,H24C), C25(H25A,H25B,H25C), C26(H26A,H26B,H26C), C27(H27A,H27B,H27C),
 C28(H28A,H28B,H28C), C29(H29D,H29E,H29F), C29(H29A,H29B,H29C), C30(H30D,H30E,
 H30F), C30(H30A,H30B,H30C), C31(H31A,H31B,H31C), C31(H31D,H31E,H31F), C32(H32A,
 H32B,H32C), C32(H32D,H32E,H32F), C33(H33A,H33B,H33C), C33(H33D,H33E,H33F),
 C34A(H34A,H34B,H34C), C34B(H34D,H34E,H34F), C35(H35A,H35B,H35C), C36(H36A,H36B,
 H36C), C37(H37A,H37B,H37C), C38(H38A,H38B,H38C), C39(H39A,H39B,H39C), C40(H40A,
 H40B,H40C)
;
_olex2_submission_special_instructions 'No special instructions were received'
_oxdiff_exptl_absorpt_empirical_details
;
Empirical correction (ABSPACK) includes:
- Absorption correction using spherical harmonics
- Frame scaling
;
_oxdiff_exptl_absorpt_empirical_full_max 1.503
_oxdiff_exptl_absorpt_empirical_full_min 0.662

loop_
_space_group_symop_operation_xyz
'x, y, z'
'-x, -y, z'
'-x+1/2, y+1/2, -z'
'x+1/2, -y+1/2, -z'

loop_
_atom_site_label
_atom_site_type_symbol
_atom_site_fract_x
_atom_site_fract_y
_atom_site_fract_z
_atom_site_U_iso_or_equiv
_atom_site_adp_type
_atom_site_occupancy
_atom_site_site_symmetry_order
_atom_site_calc_flag
_atom_site_refinement_flags_posn
_atom_site_refinement_flags_adp
_atom_site_refinement_flags_occupancy
_atom_site_disorder_assembly
_atom_site_disorder_group
C1 C 0.3797(3) 0.2093(4) 0.2159(10) 0.031(2) Uani 1 1 d . . . . .
H1A H 0.3715 0.1855 0.1532 0.038 Uiso 1 1 calc R . . . .
H1B H 0.4060 0.2021 0.2525 0.038 Uiso 1 1 calc R . . . .
C2 C 0.3424(3) 0.2627(4) 0.0545(9) 0.026(2) Uani 1 1 d . . . . .
H2A H 0.3458 0.2887 -0.0040 0.031 Uiso 1 1 calc R . . . .
H2B H 0.3350 0.2387 -0.0083 0.031 Uiso 1 1 calc R . . . .
C3 C 0.4000(3) 0.2910(3) 0.2118(9) 0.0221(17) Uani 1 1 d . . . . .
H3A H 0.4262 0.2831 0.2474 0.027 Uiso 1 1 calc R . . . .
H3B H 0.4032 0.3156 0.1470 0.027 Uiso 1 1 calc R . . . .
C4 C 0.3825(3) 0.2516(4) 0.1277(10) 0.026(2) Uani 1 1 d . . . . .
C5 C 0.4468(3) 0.2277(4) 0.0157(10) 0.032(2) Uani 1 1 d . . . . .
C6 C 0.4627(3) 0.2104(4) -0.1279(10) 0.030(2) Uani 1 1 d . . . . .
H6 H 0.4525 0.2274 -0.2090 0.036 Uiso 1 1 calc R . . . .
C7 C 0.4535(4) 0.1602(4) -0.1444(15) 0.045(3) Uani 1 1 d . . . . .
H7A H 0.4374 0.1500 -0.0651 0.054 Uiso 1 1 calc R . . . .
H7B H 0.4394 0.1547 -0.2330 0.054 Uiso 1 1 calc R . . . .
C8 C 0.4940(6) 0.1371(6) -0.145(3) 0.089(6) Uani 1 1 d . . . . .
H8A H 0.4925 0.1094 -0.0944 0.107 Uiso 1 1 calc R . . . .
H8B H 0.5027 0.1315 -0.2426 0.107 Uiso 1 1 calc R . . . .
C9 C 0.5211(4) 0.1666(5) -0.0740(18) 0.058(4) Uani 1 1 d . . . . .
H9A H 0.5484 0.1610 -0.1032 0.069 Uiso 1 1 calc R . . . .
H9B H 0.5193 0.1635 0.0291 0.069 Uiso 1 1 calc R . . . .
C10 C 0.3044(3) 0.2707(3) 0.6596(10) 0.0260(19) Uani 1 1 d . . . . .
H10A H 0.3115 0.2947 0.7230 0.031 Uiso 1 1 calc R . . . .
H10B H 0.3014 0.2445 0.7175 0.031 Uiso 1 1 calc R . . . .
C11 C 0.2470(3) 0.2416(4) 0.4983(9) 0.031(2) Uani 1 1 d . . . . .
H11A H 0.2437 0.2167 0.5619 0.037 Uiso 1 1 calc R . . . .
H11B H 0.2208 0.2494 0.4620 0.037 Uiso 1 1 calc R . . . .
C12 C 0.2664(3) 0.3242(4) 0.5006(10) 0.030(2) Uani 1 1 d . . . . .
H12A H 0.2402 0.3312 0.4631 0.036 Uiso 1 1 calc R . . . .
H12B H 0.2744 0.3477 0.5643 0.036 Uiso 1 1 calc R . . . .
C13 C 0.2639(3) 0.2813(4) 0.5863(9) 0.027(2) Uani 1 1 d . . . . .
C14 C 0.1999(3) 0.3009(5) 0.7112(10) 0.035(2) Uani 1 1 d . . . . .
C15 C 0.1785(3) 0.2933(5) 0.8535(11) 0.039(3) Uani 1 1 d . . . . .
H15 H 0.1959 0.2998 0.9351 0.047 Uiso 1 1 calc R . . . .
C16 C 0.1618(4) 0.2473(5) 0.8621(11) 0.047(3) Uani 1 1 d . . . . .
H16A H 0.1568 0.2389 0.9607 0.056 Uiso 1 1 calc R . . . .
H16B H 0.1799 0.2263 0.8191 0.056 Uiso 1 1 calc R . . . .
C17 C 0.1231(4) 0.2505(5) 0.7775(15) 0.052(3) Uani 1 1 d . . . . .
H17A H 0.1281 0.2508 0.6752 0.063 Uiso 1 1 calc R . . . .
H17B H 0.1053 0.2265 0.8003 0.063 Uiso 1 1 calc R . . . .
C18 C 0.1066(4) 0.2929(8) 0.827(2) 0.088(7) Uani 1 1 d . . . . .
H18A H 0.0909 0.2891 0.9128 0.106 Uiso 1 1 calc R . . . .
H18B H 0.0899 0.3059 0.7531 0.106 Uiso 1 1 calc R . . . .
Mn1 Mn 0.32343(4) 0.26709(5) 0.35744(15) 0.0183(3) Uani 1 1 d . . . . .
Mo1 Mo 0.37292(2) 0.19868(3) 0.56909(8) 0.02385(15) Uani 1 1 d . . . . .
Mo2 Mo 0.29966(3) 0.15995(3) 0.36010(9) 0.03149(18) Uani 1 1 d . . . . .
Mo3 Mo 0.24950(2) 0.22854(3) 0.14923(8) 0.02845(18) Uani 1 1 d . . . . .
Mo4 Mo 0.27281(2) 0.33554(3) 0.14972(8) 0.02756(17) Uani 1 1 d . . . . .
Mo5 Mo 0.34782(2) 0.37400(3) 0.35081(8) 0.02473(16) Uani 1 1 d . . . . .
Mo6 Mo 0.39800(2) 0.30531(2) 0.56423(7) 0.02033(14) Uani 1 1 d . . . . .
N1 N 0.4089(2) 0.2424(3) 0.0067(8) 0.0249(17) Uani 1 1 d . . . . .
H1 H 0.3995 0.2467 -0.0778 0.030 Uiso 1 1 calc R . . . .
N2 N 0.5080(3) 0.2116(4) -0.1205(10) 0.041(2) Uani 1 1 d . . . . .
H2C H 0.5182 0.2181 -0.2059 0.050 Uiso 1 1 calc R . . . .
H2D H 0.5161 0.2317 -0.0578 0.050 Uiso 1 1 calc R . . . .
N3 N 0.2369(2) 0.2863(4) 0.7098(8) 0.033(2) Uani 1 1 d . . . . .
H3 H 0.2466 0.2788 0.7915 0.040 Uiso 1 1 calc R . . . .
N4 N 0.1420(3) 0.3211(5) 0.8553(12) 0.056(3) Uani 1 1 d . . . . .
H4A H 0.1439 0.3419 0.7888 0.068 Uiso 1 1 calc R . . . .
H4B H 0.1395 0.3341 0.9403 0.068 Uiso 1 1 calc R . . . .
O1 O 0.35231(19) 0.2118(2) 0.3341(6) 0.0214(13) Uani 1 1 d . . . . .
O2 O 0.31062(18) 0.2702(3) 0.1566(7) 0.0259(14) Uani 1 1 d . . . . .
O3 O 0.37556(18) 0.3044(2) 0.3300(6) 0.0206(12) Uani 1 1 d . . . . .
O4 O 0.33605(16) 0.2641(2) 0.5585(6) 0.0187(12) Uani 1 1 d . . . . .
O5 O 0.27167(19) 0.2288(3) 0.3807(6) 0.0262(14) Uani 1 1 d . . . . .
O6 O 0.29435(18) 0.3216(2) 0.3834(6) 0.0237(14) Uani 1 1 d . . . . .
O7 O 0.3208(2) 0.1748(3) 0.5454(7) 0.0318(16) Uani 1 1 d . . . . .
O8 O 0.2869(2) 0.1817(3) 0.1726(8) 0.0338(17) Uani 1 1 d . . . . .
O9 O 0.2375(2) 0.2880(3) 0.1970(7) 0.0290(16) Uani 1 1 d . . . . .
O10 O 0.32587(19) 0.3590(2) 0.1677(6) 0.0267(14) Uani 1 1 d . . . . .
O11 O 0.3614(2) 0.3526(2) 0.5402(6) 0.0261(14) Uani 1 1 d . . . . .
O12 O 0.40911(18) 0.2454(2) 0.5192(6) 0.0226(13) Uani 1 1 d . . . . .
O13 O 0.4027(2) 0.1554(3) 0.5261(8) 0.0359(17) Uani 1 1 d . . . . .
O14 O 0.3313(3) 0.1186(3) 0.3101(9) 0.047(2) Uani 1 1 d . . . . .
O15 O 0.2509(2) 0.2321(3) -0.0330(7) 0.0382(19) Uani 1 1 d . . . . .
O16 O 0.2692(2) 0.3357(3) -0.0318(8) 0.0365(18) Uani 1 1 d . . . . .
O17 O 0.3898(2) 0.3991(3) 0.2927(8) 0.0309(15) Uani 1 1 d . . . . .
O18 O 0.4428(2) 0.3282(3) 0.5222(7) 0.0279(15) Uani 1 1 d . . . . .
O19 O 0.3735(2) 0.2024(3) 0.7523(7) 0.0320(16) Uani 1 1 d . . . . .
O20 O 0.2565(3) 0.1354(3) 0.4120(9) 0.046(2) Uani 1 1 d . . . . .
O21 O 0.2054(2) 0.2043(3) 0.1903(8) 0.0396(19) Uani 1 1 d . . . . .
O22 O 0.2443(2) 0.3787(3) 0.2062(9) 0.0420(19) Uani 1 1 d . . . . .
O23 O 0.3167(2) 0.4152(3) 0.4023(8) 0.0364(17) Uani 1 1 d . . . . .
O24 O 0.3966(2) 0.3031(3) 0.7464(7) 0.0300(15) Uani 1 1 d . . . . .
O25 O 0.4668(2) 0.2252(4) 0.1239(7) 0.044(2) Uani 1 1 d . . . . .
O26 O 0.1824(3) 0.3175(4) 0.6100(9) 0.060(3) Uani 1 1 d . . . . .
C19 C 0.5194(3) 0.3922(4) -0.4714(13) 0.036(2) Uani 1 1 d . . . . .
H19D H 0.5262 0.4066 -0.5595 0.054 Uiso 0.5 1 calc GR . . A 2
H19E H 0.5077 0.3641 -0.4920 0.054 Uiso 0.5 1 calc GR . . A 2
H19F H 0.5430 0.3881 -0.4150 0.054 Uiso 0.5 1 calc GR . . A 2
H19A H 0.5440 0.3860 -0.4230 0.054 Uiso 0.5 1 calc GR . . B 1
H19B H 0.5233 0.3899 -0.5730 0.054 Uiso 0.5 1 calc GR . . B 1
H19C H 0.4995 0.3715 -0.4417 0.054 Uiso 0.5 1 calc GR . . B 1
C20 C 0.4540(4) 0.4395(5) -0.5105(16) 0.050(3) Uani 1 1 d . . . . .
H20D H 0.4337 0.4591 -0.4768 0.075 Uiso 0.5 1 calc GR . . C 2
H20E H 0.4419 0.4136 -0.5494 0.075 Uiso 0.5 1 calc GR . . C 2
H20F H 0.4694 0.4538 -0.5834 0.075 Uiso 0.5 1 calc GR . . C 2
H20A H 0.4565 0.4313 -0.6093 0.075 Uiso 0.5 1 calc GR . . D 1
H20B H 0.4407 0.4673 -0.5039 0.075 Uiso 0.5 1 calc GR . . D 1
H20C H 0.4389 0.4177 -0.4602 0.075 Uiso 0.5 1 calc GR . . D 1
C21 C 0.4052(4) 0.4015(4) -0.0769(15) 0.049(3) Uani 1 1 d . . . . .
H21A H 0.4307 0.4156 -0.0711 0.073 Uiso 1 1 calc GR . . . .
H21B H 0.4087 0.3716 -0.1070 0.073 Uiso 1 1 calc GR . . . .
H21C H 0.3926 0.4020 0.0154 0.073 Uiso 1 1 calc GR . . . .
C22 C 0.3296(4) 0.4000(5) -0.1769(15) 0.055(4) Uani 1 1 d . . . . .
H22A H 0.3257 0.3948 -0.0765 0.083 Uiso 1 1 calc GR . . . .
H22B H 0.3310 0.3725 -0.2266 0.083 Uiso 1 1 calc GR . . . .
H22C H 0.3077 0.4169 -0.2136 0.083 Uiso 1 1 calc GR . . . .
C23 C 0.4280(4) 0.5392(5) 0.2712(13) 0.047(3) Uani 1 1 d . . . . .
H23A H 0.4543 0.5465 0.2379 0.070 Uiso 1 1 calc GR . . . .
H23B H 0.4300 0.5223 0.3577 0.070 Uiso 1 1 calc GR . . . .
H23C H 0.4134 0.5656 0.2897 0.070 Uiso 1 1 calc GR . . . .
C24 C 0.3579(4) 0.4987(5) 0.2282(16) 0.053(3) Uani 1 1 d . . . . .
H24A H 0.3463 0.5263 0.2548 0.079 Uiso 1 1 calc GR . . . .
H24B H 0.3628 0.4816 0.3128 0.079 Uiso 1 1 calc GR . . . .
H24C H 0.3399 0.4831 0.1665 0.079 Uiso 1 1 calc GR . . . .
C25 C 0.3313(4) 0.6209(5) 0.0100(17) 0.055(3) Uani 1 1 d . . . . .
H25A H 0.3576 0.6190 0.0496 0.083 Uiso 1 1 calc GR . . . .
H25B H 0.3129 0.6299 0.0832 0.083 Uiso 1 1 calc GR . . . .
H25C H 0.3311 0.6419 -0.0666 0.083 Uiso 1 1 calc GR . . . .
C26 C 0.2705(4) 0.5817(6) -0.1403(15) 0.061(4) Uani 1 1 d . . . . .
H26A H 0.2747 0.6049 -0.2079 0.092 Uiso 1 1 calc GR . . . .
H26B H 0.2519 0.5911 -0.0684 0.092 Uiso 1 1 calc GR . . . .
H26C H 0.2600 0.5565 -0.1890 0.092 Uiso 1 1 calc GR . . . .
Mo7 Mo 0.5000 0.5000 -0.11991(10) 0.0211(2) Uani 1 2 d S T P . .
Mo8 Mo 0.39966(3) 0.53333(3) -0.20897(9) 0.02967(17) Uani 1 1 d . . . . .
O5AA O 0.4431(2) 0.4991(3) -0.1658(8) 0.0333(15) Uani 1 1 d . . . . .
O27A O 0.5019(6) 0.5502(7) -0.0434(19) 0.034(4) Uani 0.5 1 d . . . E 1
O27B O 0.4975(5) 0.5360(7) 0.0181(19) 0.034(4) Uani 0.5 1 d . . . E 2
O28 O 0.4197(3) 0.5845(3) -0.2189(11) 0.055(3) Uani 1 1 d . . . . .
O29 O 0.3909(3) 0.5201(3) -0.3811(9) 0.046(2) Uani 1 1 d . . . . .
O30A O 0.4968(5) 0.4419(5) -0.2693(14) 0.028(3) Uani 0.5 1 d . . . E 1
O30B O 0.5065(4) 0.4680(4) -0.3398(13) 0.024(3) Uani 0.5 1 d . . . E 2
O31 O 0.36541(19) 0.4742(3) -0.1325(8) 0.0319(16) Uani 1 1 d . . . . .
O32 O 0.3935(2) 0.5428(2) 0.0250(7) 0.0304(15) Uani 1 1 d . . . . .
O33 O 0.3422(3) 0.5594(4) -0.1925(8) 0.050(2) Uani 1 1 d . . . . .
S1A S 0.50414(16) 0.44397(18) -0.4295(6) 0.0327(11) Uani 0.5 1 d . . . E 1
S1B S 0.48408(13) 0.42547(15) -0.3726(5) 0.0231(9) Uani 0.5 1 d . . . E 2
S2 S 0.37475(9) 0.42946(10) -0.2028(3) 0.0369(6) Uani 1 1 d . . . . .
S3 S 0.40295(8) 0.50785(8) 0.1381(3) 0.0309(5) Uani 1 1 d . . . . .
S4 S 0.31658(9) 0.56781(11) -0.0580(3) 0.0398(6) Uani 1 1 d . . . . .
C27 C 0.3731(5) 0.6699(5) -0.3939(16) 0.067(5) Uani 1 1 d . . . . .
H27A H 0.3845 0.6443 -0.3505 0.100 Uiso 1 1 calc GR . . . .
H27B H 0.3503 0.6792 -0.3394 0.100 Uiso 1 1 calc GR . . . .
H27C H 0.3925 0.6930 -0.3957 0.100 Uiso 1 1 calc GR . . . .
C28 C 0.3303(4) 0.6083(6) -0.5359(16) 0.056(4) Uani 1 1 d . . . . .
H28A H 0.3213 0.5957 -0.6244 0.085 Uiso 1 1 calc GR . . . .
H28B H 0.3077 0.6153 -0.4770 0.085 Uiso 1 1 calc GR . . . .
H28C H 0.3471 0.5877 -0.4868 0.085 Uiso 1 1 calc GR . . . .
O34 O 0.3952(3) 0.6442(4) -0.6495(11) 0.064(3) Uani 1 1 d . . . . .
S5 S 0.35801(12) 0.65734(14) -0.5726(4) 0.0601(10) Uani 1 1 d . . . . .
C29 C 0.2846(8) 0.5073(9) -0.483(3) 0.110(8) Uani 1 1 d . U . . .
H29D H 0.2867 0.5333 -0.4254 0.165 Uiso 0.5 1 calc GR . . F 2
H29E H 0.2700 0.5137 -0.5686 0.165 Uiso 0.5 1 calc GR . . F 2
H29F H 0.3108 0.4971 -0.5074 0.165 Uiso 0.5 1 calc GR . . F 2
H29A H 0.3045 0.4889 -0.4398 0.165 Uiso 0.5 1 calc GR . . G 1
H29B H 0.2910 0.5375 -0.4653 0.165 Uiso 0.5 1 calc GR . . G 1
H29C H 0.2839 0.5020 -0.5841 0.165 Uiso 0.5 1 calc GR . . G 1
C30 C 0.2218(7) 0.4454(10) -0.509(2) 0.107(8) Uani 1 1 d . U . . .
H30D H 0.1984 0.4635 -0.5029 0.160 Uiso 0.5 1 calc GR . . H 2
H30E H 0.2146 0.4155 -0.4899 0.160 Uiso 0.5 1 calc GR . . H 2
H30F H 0.2331 0.4476 -0.6028 0.160 Uiso 0.5 1 calc GR . . H 2
H30A H 0.2049 0.4537 -0.5870 0.160 Uiso 0.5 1 calc GR . . I 1
H30B H 0.2080 0.4248 -0.4486 0.160 Uiso 0.5 1 calc GR . . I 1
H30C H 0.2456 0.4320 -0.5452 0.160 Uiso 0.5 1 calc GR . . I 1
O35A O 0.2509(11) 0.4732(13) -0.262(3) 0.096(8) Uani 0.5 1 d D U . J 1
O35B O 0.2299(12) 0.4890(16) -0.270(4) 0.129(13) Uani 0.5 1 d D U . K 2
S6A S 0.2349(4) 0.4944(5) -0.4035(11) 0.094(3) Uani 0.5 1 d D U . J 1
S6B S 0.2577(3) 0.4633(4) -0.3782(10) 0.075(2) Uani 0.5 1 d D U . K 2
C31 C 0.2472(5) 0.4787(6) 0.0809(18) 0.071(4) Uani 1 1 d . U . . .
H31A H 0.2495 0.4593 0.1615 0.106 Uiso 0.75 1 calc GR . . L 1
H31B H 0.2566 0.5073 0.1071 0.106 Uiso 0.75 1 calc GR . . L 1
H31C H 0.2629 0.4676 0.0030 0.106 Uiso 0.75 1 calc GR . . L 1
H31D H 0.2640 0.4562 0.1197 0.106 Uiso 0.25 1 calc GR . . M 2
H31E H 0.2522 0.5059 0.1297 0.106 Uiso 0.25 1 calc GR . . M 2
H31F H 0.2527 0.4822 -0.0193 0.106 Uiso 0.25 1 calc GR . . M 2
C32 C 0.1917(6) 0.4269(7) -0.040(2) 0.089(6) Uani 1 1 d . U . . .
H32A H 0.2113 0.4218 -0.1131 0.134 Uiso 0.75 1 calc GR . . N 1
H32B H 0.1655 0.4234 -0.0800 0.134 Uiso 0.75 1 calc GR . . N 1
H32C H 0.1954 0.4063 0.0364 0.134 Uiso 0.75 1 calc GR . . N 1
H32D H 0.1955 0.4423 -0.1287 0.134 Uiso 0.25 1 calc GR . . O 2
H32E H 0.1655 0.4143 -0.0384 0.134 Uiso 0.25 1 calc GR . . O 2
H32F H 0.2112 0.4041 -0.0319 0.134 Uiso 0.25 1 calc GR . . O 2
O36A O 0.1717(7) 0.4842(9) 0.173(3) 0.141(10) Uani 0.75 1 d D U . P 1
O36B O 0.177(2) 0.506(2) 0.028(8) 0.123(16) Uani 0.25 1 d D U . Q 2
S7A S 0.1971(2) 0.4822(3) 0.0282(10) 0.091(2) Uani 0.75 1 d D U . P 1
S7B S 0.1969(8) 0.4638(8) 0.104(3) 0.091(2) Uani 0.25 1 d D U . Q 2
C33 C 0.1394(4) 0.2892(6) 1.3063(15) 0.058(4) Uani 1 1 d . . . . .
H33A H 0.1194 0.2667 1.3075 0.087 Uiso 0.5 1 calc GR . . R 1
H33B H 0.1529 0.2898 1.3970 0.087 Uiso 0.5 1 calc GR . . R 1
H33C H 0.1583 0.2831 1.2317 0.087 Uiso 0.5 1 calc GR . . R 1
H33D H 0.1176 0.2781 1.2503 0.087 Uiso 0.5 1 calc GR . . S 2
H33E H 0.1330 0.2869 1.4062 0.087 Uiso 0.5 1 calc GR . . S 2
H33F H 0.1630 0.2723 1.2864 0.087 Uiso 0.5 1 calc GR . . S 2
C34A C 0.1529(8) 0.3788(12) 1.348(3) 0.059(8) Uani 0.5 1 d . . . T 1
H34A H 0.1789 0.3671 1.3277 0.089 Uiso 0.5 1 calc GR . . T 1
H34B H 0.1493 0.3808 1.4495 0.089 Uiso 0.5 1 calc GR . . T 1
H34C H 0.1506 0.4074 1.3060 0.089 Uiso 0.5 1 calc GR . . T 1
C34B C 0.1141(15) 0.3652(18) 1.391(4) 0.12(2) Uani 0.5 1 d . . . U 2
H34D H 0.1150 0.3966 1.3844 0.179 Uiso 0.5 1 calc GR . . U 2
H34E H 0.1217 0.3563 1.4856 0.179 Uiso 0.5 1 calc GR . . U 2
H34F H 0.0875 0.3552 1.3712 0.179 Uiso 0.5 1 calc GR . . U 2
O37 O 0.1206(4) 0.3498(4) 1.1144(10) 0.070(3) Uani 1 1 d . . . . .
S8A S 0.11560(15) 0.3432(2) 1.2728(6) 0.0383(13) Uani 0.5 1 d . . . T 1
S8B S 0.1476(2) 0.3421(3) 1.2641(8) 0.0548(17) Uani 0.5 1 d . . . U 2
C35 C 0.3082(6) 0.1243(8) 0.8814(18) 0.092(8) Uani 1 1 d . . . . .
H35A H 0.2961 0.1448 0.9462 0.138 Uiso 1 1 calc GR . . . .
H35B H 0.3321 0.1369 0.8425 0.138 Uiso 1 1 calc GR . . . .
H35C H 0.3146 0.0978 0.9318 0.138 Uiso 1 1 calc GR . . . .
C36 C 0.3078(6) 0.0768(6) 0.649(2) 0.078(5) Uani 1 1 d . . . . .
H36A H 0.3344 0.0882 0.6552 0.116 Uiso 1 1 calc GR . . . .
H36B H 0.3002 0.0747 0.5497 0.116 Uiso 1 1 calc GR . . . .
H36C H 0.3069 0.0482 0.6914 0.116 Uiso 1 1 calc GR . . . .
O38 O 0.2420(3) 0.0839(4) 0.8029(11) 0.064(3) Uani 1 1 d . . . . .
S9 S 0.27440(12) 0.11233(13) 0.7399(4) 0.0548(8) Uani 1 1 d . . . . .
C37 C 0.5035(6) 0.3322(6) -0.1451(18) 0.074(5) Uani 1 1 d . . . . .
H37A H 0.5038 0.3175 -0.2360 0.112 Uiso 1 1 calc GR . . . .
H37B H 0.5001 0.3631 -0.1597 0.112 Uiso 1 1 calc GR . . . .
H37C H 0.4819 0.3211 -0.0882 0.112 Uiso 1 1 calc GR . . . .
C38 C 0.5394(9) 0.3591(7) 0.088(2) 0.124(11) Uani 1 1 d . . . . .
H38A H 0.5148 0.3510 0.1335 0.187 Uiso 1 1 calc GR . . . .
H38B H 0.5373 0.3885 0.0513 0.187 Uiso 1 1 calc GR . . . .
H38C H 0.5607 0.3578 0.1565 0.187 Uiso 1 1 calc GR . . . .
O39 O 0.5468(3) 0.2782(4) 0.0127(11) 0.061(3) Uani 1 1 d . . . . .
S10 S 0.54943(13) 0.32247(14) -0.0546(5) 0.0617(10) Uani 1 1 d . . . . .
C39 C 0.5232(4) 0.2754(5) -0.6202(12) 0.043(3) Uani 1 1 d . . . . .
H39A H 0.4979 0.2852 -0.5842 0.064 Uiso 1 1 calc GR . . . .
H39B H 0.5208 0.2689 -0.7205 0.064 Uiso 1 1 calc GR . . . .
H39C H 0.5427 0.2980 -0.6066 0.064 Uiso 1 1 calc GR . . . .
C40 C 0.4942(4) 0.1947(5) -0.5530(13) 0.050(3) Uani 1 1 d . . . . .
H40A H 0.4977 0.1666 -0.5079 0.075 Uiso 1 1 calc GR . . . .
H40B H 0.4898 0.1906 -0.6537 0.075 Uiso 1 1 calc GR . . . .
H40C H 0.4716 0.2093 -0.5115 0.075 Uiso 1 1 calc GR . . . .
O40 O 0.5385(3) 0.2391(4) -0.3699(10) 0.059(3) Uani 1 1 d . . . . .
S11 S 0.53807(8) 0.22736(13) -0.5265(3) 0.0425(7) Uani 1 1 d . . . . .

loop_
_atom_site_aniso_label
_atom_site_aniso_U_11
_atom_site_aniso_U_22
_atom_site_aniso_U_33
_atom_site_aniso_U_23
_atom_site_aniso_U_13
_atom_site_aniso_U_12
C1 0.031(5) 0.043(6) 0.020(4) -0.010(4) 0.003(4) -0.001(4)
C2 0.021(4) 0.044(6) 0.013(4) -0.003(4) 0.009(3) -0.006(4)
C3 0.019(4) 0.030(5) 0.017(4) 0.003(3) 0.007(3) -0.006(4)
C4 0.017(4) 0.047(6) 0.015(4) -0.001(4) 0.001(3) -0.004(4)
C5 0.032(5) 0.045(6) 0.021(4) 0.001(4) 0.002(4) -0.006(5)
C6 0.023(4) 0.046(6) 0.021(4) -0.005(4) 0.003(4) 0.000(4)
C7 0.044(6) 0.045(7) 0.045(6) -0.003(6) -0.006(5) 0.002(5)
C8 0.076(12) 0.062(11) 0.129(17) -0.006(12) -0.038(13) 0.019(9)
C9 0.046(7) 0.063(9) 0.064(8) -0.019(8) -0.004(7) 0.021(7)
C10 0.023(4) 0.038(5) 0.017(4) 0.001(4) 0.001(3) -0.008(4)
C11 0.019(4) 0.065(8) 0.009(3) 0.008(4) 0.003(3) -0.022(5)
C12 0.018(4) 0.055(7) 0.018(4) -0.002(4) -0.001(3) -0.001(4)
C13 0.019(4) 0.051(6) 0.010(4) -0.003(4) 0.008(3) -0.011(4)
C14 0.022(4) 0.066(8) 0.019(4) -0.006(5) 0.002(4) -0.006(5)
C15 0.019(4) 0.079(9) 0.020(4) -0.014(5) 0.001(4) -0.008(5)
C16 0.038(6) 0.086(10) 0.017(5) 0.004(5) -0.003(4) -0.025(6)
C17 0.027(6) 0.079(10) 0.051(7) -0.001(7) 0.000(5) -0.003(6)
C18 0.020(6) 0.16(2) 0.083(12) -0.064(13) -0.010(6) -0.006(8)
Mn1 0.0152(6) 0.0308(7) 0.0089(5) 0.0007(5) 0.0008(5) -0.0081(5)
Mo1 0.0252(3) 0.0304(4) 0.0159(3) 0.0025(3) -0.0013(3) -0.0086(3)
Mo2 0.0342(4) 0.0388(4) 0.0215(3) -0.0006(3) -0.0024(3) -0.0199(3)
Mo3 0.0201(3) 0.0522(5) 0.0131(3) -0.0020(3) -0.0013(3) -0.0149(3)
Mo4 0.0193(3) 0.0466(5) 0.0168(3) 0.0053(3) -0.0023(3) -0.0059(3)
Mo5 0.0221(3) 0.0310(4) 0.0211(3) 0.0029(3) -0.0018(3) -0.0058(3)
Mo6 0.0177(3) 0.0285(4) 0.0148(3) -0.0011(3) -0.0016(2) -0.0061(3)
N1 0.017(3) 0.050(5) 0.008(3) 0.001(3) 0.000(3) -0.002(3)
N2 0.036(5) 0.060(7) 0.029(5) -0.012(4) 0.005(4) 0.001(4)
N3 0.020(4) 0.073(7) 0.008(3) 0.001(4) 0.003(3) -0.012(4)
N4 0.032(5) 0.108(11) 0.029(5) -0.014(6) 0.008(4) 0.008(6)
O1 0.026(3) 0.027(3) 0.011(3) 0.001(2) 0.004(2) -0.010(3)
O2 0.017(3) 0.048(4) 0.013(3) 0.003(3) 0.004(2) -0.007(3)
O3 0.023(3) 0.031(3) 0.009(3) 0.000(2) -0.001(2) -0.003(3)
O4 0.010(2) 0.029(3) 0.017(3) -0.004(2) -0.002(2) -0.007(2)
O5 0.024(3) 0.046(4) 0.008(3) -0.003(3) 0.000(2) -0.012(3)
O6 0.016(3) 0.045(4) 0.010(3) 0.001(2) 0.000(2) -0.005(3)
O7 0.037(4) 0.036(4) 0.022(3) 0.003(3) 0.000(3) -0.019(3)
O8 0.030(4) 0.042(4) 0.030(4) -0.007(3) 0.001(3) -0.014(3)
O9 0.021(3) 0.050(5) 0.017(3) 0.004(3) -0.005(2) -0.010(3)
O10 0.023(3) 0.041(4) 0.016(3) 0.009(3) -0.001(2) -0.007(3)
O11 0.025(3) 0.035(4) 0.017(3) -0.002(3) 0.001(2) -0.006(3)
O12 0.015(3) 0.035(4) 0.017(3) 0.003(2) -0.001(2) -0.012(3)
O13 0.038(4) 0.032(4) 0.037(4) 0.004(3) 0.000(3) -0.002(3)
O14 0.056(5) 0.041(5) 0.045(5) -0.004(4) -0.003(4) -0.012(4)
O15 0.021(3) 0.067(6) 0.027(4) -0.004(3) 0.002(3) -0.009(4)
O16 0.024(3) 0.053(5) 0.033(4) 0.010(3) -0.006(3) -0.013(3)
O17 0.020(3) 0.041(4) 0.032(3) 0.004(3) -0.001(3) -0.003(3)
O18 0.022(3) 0.035(4) 0.027(3) -0.005(3) 0.000(3) -0.003(3)
O19 0.028(3) 0.042(4) 0.026(3) 0.004(3) -0.003(3) -0.013(3)
O20 0.047(5) 0.053(5) 0.039(4) 0.003(4) -0.004(4) -0.030(4)
O21 0.033(4) 0.057(5) 0.029(4) -0.007(3) 0.004(3) -0.020(4)
O22 0.028(4) 0.064(6) 0.034(4) 0.001(4) 0.000(3) 0.008(4)
O23 0.027(3) 0.046(5) 0.037(4) 0.005(3) -0.005(3) -0.001(3)
O24 0.025(3) 0.035(4) 0.030(3) -0.006(3) -0.002(3) -0.007(3)
O25 0.025(3) 0.091(7) 0.016(3) -0.003(4) -0.003(3) 0.003(4)
O26 0.030(4) 0.114(9) 0.035(5) 0.019(5) 0.006(3) 0.012(5)
C19 0.024(5) 0.038(6) 0.045(6) 0.002(5) 0.001(4) -0.005(4)
C20 0.044(7) 0.044(7) 0.063(8) -0.013(6) -0.007(6) 0.003(6)
C21 0.052(7) 0.031(6) 0.062(8) -0.013(6) 0.017(6) -0.007(5)
C22 0.053(8) 0.065(9) 0.048(7) -0.011(6) 0.016(6) -0.035(7)
C23 0.060(8) 0.047(7) 0.034(6) -0.001(5) -0.011(6) -0.008(6)
C24 0.047(7) 0.044(7) 0.068(8) 0.016(7) 0.017(6) 0.003(6)
C25 0.052(8) 0.044(8) 0.070(9) 0.004(7) 0.004(7) 0.011(6)
C26 0.039(6) 0.104(12) 0.041(6) 0.016(8) 0.001(6) 0.048(8)
Mo7 0.0200(4) 0.0223(5) 0.0209(5) 0.000 0.000 0.0010(4)
Mo8 0.0270(4) 0.0315(4) 0.0305(4) 0.0078(3) 0.0068(3) 0.0099(3)
O5AA 0.025(3) 0.029(4) 0.046(4) 0.000(3) 0.002(3) -0.002(3)
O27A 0.031(8) 0.050(12) 0.021(9) -0.007(7) 0.001(7) 0.005(8)
O27B 0.030(8) 0.048(11) 0.023(9) -0.010(7) -0.010(7) 0.008(8)
O28 0.074(7) 0.031(4) 0.061(6) 0.009(4) 0.027(5) 0.017(4)
O29 0.046(5) 0.055(5) 0.036(4) 0.013(4) 0.015(4) 0.026(4)
O30A 0.035(7) 0.026(7) 0.024(7) -0.006(6) -0.007(6) -0.007(6)
O30B 0.035(7) 0.017(6) 0.019(6) -0.008(5) 0.001(5) -0.007(5)
O31 0.022(3) 0.047(4) 0.027(3) -0.004(3) 0.005(3) -0.009(3)
O32 0.037(4) 0.027(4) 0.028(3) 0.002(3) 0.002(3) 0.005(3)
O33 0.039(4) 0.080(7) 0.030(4) 0.012(4) 0.004(3) 0.038(5)
S1A 0.028(2) 0.034(3) 0.036(2) -0.008(2) 0.008(2) -0.008(2)
S1B 0.0203(19) 0.025(2) 0.024(2) -0.0029(18) 0.0032(17) -0.0044(17)
S2 0.0395(14) 0.0423(15) 0.0288(12) -0.0072(11) 0.0153(11) -0.0169(12)
S3 0.0339(12) 0.0317(12) 0.0271(11) 0.0026(10) 0.0016(10) 0.0019(10)
S4 0.0378(14) 0.0493(16) 0.0322(13) 0.0082(12) 0.0058(11) 0.0171(12)
C27 0.087(11) 0.052(9) 0.061(9) -0.001(7) 0.039(8) 0.018(8)
C28 0.044(7) 0.072(10) 0.054(8) 0.012(7) 0.011(6) 0.005(7)
O34 0.064(6) 0.073(7) 0.055(5) 0.002(5) 0.029(5) 0.010(5)
S5 0.063(2) 0.064(2) 0.0533(18) 0.0218(17) 0.0254(17) 0.0281(18)
C29 0.124(17) 0.103(17) 0.103(16) -0.025(12) 0.054(14) -0.010(13)
C30 0.078(13) 0.17(2) 0.078(12) -0.035(14) -0.009(10) 0.002(13)
O35A 0.107(19) 0.13(2) 0.054(10) -0.015(10) 0.003(11) 0.003(15)
O35B 0.13(2) 0.15(3) 0.102(17) -0.040(15) 0.050(15) -0.015(17)
S6A 0.099(8) 0.113(9) 0.068(6) -0.008(6) 0.017(5) 0.010(7)
S6B 0.074(5) 0.089(7) 0.060(5) -0.004(4) -0.002(4) -0.006(5)
C31 0.074(7) 0.079(12) 0.059(9) -0.014(8) 0.000(8) -0.013(8)
C32 0.082(13) 0.080(11) 0.106(14) 0.000(9) -0.023(11) -0.035(10)
O36A 0.087(13) 0.12(2) 0.22(2) -0.054(18) 0.052(17) -0.004(13)
O36B 0.12(2) 0.106(18) 0.14(3) 0.011(17) -0.02(2) 0.05(2)
S7A 0.083(4) 0.065(4) 0.125(7) 0.003(4) -0.022(4) 0.003(4)
S7B 0.083(4) 0.065(4) 0.125(7) 0.003(4) -0.022(4) 0.003(4)
C33 0.046(7) 0.082(11) 0.046(7) 0.000(7) 0.011(6) -0.011(7)
C34A 0.040(13) 0.09(2) 0.051(15) -0.015(16) 0.011(13) 0.002(14)
C34B 0.14(4) 0.17(5) 0.042(18) -0.03(2) -0.04(2) 0.09(4)
O37 0.082(8) 0.093(9) 0.036(5) -0.006(5) 0.009(5) -0.001(7)
S8A 0.018(2) 0.067(4) 0.029(2) -0.002(2) -0.0021(18) -0.003(2)
S8B 0.041(4) 0.071(5) 0.053(4) -0.016(3) -0.002(3) -0.003(3)
C35 0.087(12) 0.130(18) 0.060(10) -0.031(11) 0.026(9) -0.075(13)
C36 0.095(13) 0.056(10) 0.082(11) 0.006(9) 0.030(11) -0.011(9)
O38 0.057(6) 0.082(8) 0.053(6) -0.006(5) 0.008(5) -0.028(6)
S9 0.063(2) 0.061(2) 0.0404(16) 0.0010(14) 0.0101(15) -0.0134(18)
C37 0.094(12) 0.070(11) 0.060(9) 0.006(8) -0.042(10) -0.009(10)
C38 0.22(3) 0.056(11) 0.098(16) 0.011(11) -0.096(19) 0.020(15)
O39 0.079(7) 0.050(6) 0.054(5) 0.013(5) -0.027(5) -0.015(5)
S10 0.068(2) 0.053(2) 0.065(2) 0.0159(18) -0.0131(18) -0.0106(18)
C39 0.035(6) 0.059(8) 0.035(6) -0.005(5) 0.001(5) 0.008(5)
C40 0.037(6) 0.078(10) 0.035(6) 0.000(6) -0.003(5) 0.005(6)
O40 0.046(5) 0.093(8) 0.038(5) 0.004(5) -0.004(4) -0.014(5)
S11 0.0281(13) 0.067(2) 0.0321(13) 0.0009(13) 0.0031(10) 0.0061(13)

loop_
_atom_type_symbol
_atom_type_description
_atom_type_scat_dispersion_real
_atom_type_scat_dispersion_imag
_atom_type_scat_source
C C 0.0181 0.0091 'International Tables Vol C Tables 4.2.6.8 and 6.1.1.4'
H H 0.0000 0.0000 'International Tables Vol C Tables 4.2.6.8 and 6.1.1.4'
Mn Mn -0.5299 2.8052 'International Tables Vol C Tables 4.2.6.8 and 6.1.1.4'
Mo Mo -0.0483 2.7339 'International Tables Vol C Tables 4.2.6.8 and 6.1.1.4'
N N 0.0311 0.0180 'International Tables Vol C Tables 4.2.6.8 and 6.1.1.4'
O O 0.0492 0.0322 'International Tables Vol C Tables 4.2.6.8 and 6.1.1.4'
S S 0.3331 0.5567 'International Tables Vol C Tables 4.2.6.8 and 6.1.1.4'

loop_
_geom_angle_atom_site_label_1
_geom_angle_atom_site_label_2
_geom_angle_atom_site_label_3
_geom_angle
_geom_angle_site_symmetry_1
_geom_angle_site_symmetry_3
_geom_angle_publ_flag
H1A C1 H1B 107.7 . . ?
C4 C1 H1A 108.8 . . ?
C4 C1 H1B 108.8 . . ?
O1 C1 H1A 108.8 . . ?
O1 C1 H1B 108.8 . . ?
O1 C1 C4 113.9(8) . . ?
H2A C2 H2B 107.8 . . ?
C4 C2 H2A 109.1 . . ?
C4 C2 H2B 109.1 . . ?
O2 C2 H2A 109.1 . . ?
O2 C2 H2B 109.1 . . ?
O2 C2 C4 112.6(7) . . ?
H3A C3 H3B 107.7 . . ?
C4 C3 H3A 108.9 . . ?
C4 C3 H3B 108.9 . . ?
O3 C3 H3A 108.9 . . ?
O3 C3 H3B 108.9 . . ?
O3 C3 C4 113.3(7) . . ?
C1 C4 C2 111.6(8) . . ?
C1 C4 C3 113.8(7) . . ?
C2 C4 C3 112.6(9) . . ?
N1 C4 C1 106.8(8) . . ?
N1 C4 C2 103.2(7) . . ?
N1 C4 C3 108.1(7) . . ?
N1 C5 C6 112.7(8) . . ?
O25 C5 C6 120.8(10) . . ?
O25 C5 N1 126.3(10) . . ?
C5 C6 H6 111.8 . . ?
C5 C6 C7 110.6(9) . . ?
C7 C6 H6 111.8 . . ?
N2 C6 C5 107.4(8) . . ?
N2 C6 H6 111.8 . . ?
N2 C6 C7 102.9(9) . . ?
C6 C7 H7A 110.5 . . ?
C6 C7 H7B 110.5 . . ?
H7A C7 H7B 108.7 . . ?
C8 C7 C6 106.1(11) . . ?
C8 C7 H7A 110.5 . . ?
C8 C7 H7B 110.5 . . ?
C7 C8 H8A 110.6 . . ?
C7 C8 H8B 110.6 . . ?
H8A C8 H8B 108.7 . . ?
C9 C8 C7 105.6(14) . . ?
C9 C8 H8A 110.6 . . ?
C9 C8 H8B 110.6 . . ?
C8 C9 H9A 110.8 . . ?
C8 C9 H9B 110.8 . . ?
C8 C9 N2 104.6(12) . . ?
H9A C9 H9B 108.9 . . ?
N2 C9 H9A 110.8 . . ?
N2 C9 H9B 110.8 . . ?
H10A C10 H10B 107.8 . . ?
C13 C10 H10A 109.0 . . ?
C13 C10 H10B 109.0 . . ?
O4 C10 H10A 109.0 . . ?
O4 C10 H10B 109.0 . . ?
O4 C10 C13 112.7(7) . . ?
H11A C11 H11B 107.7 . . ?
C13 C11 H11A 108.8 . . ?
C13 C11 H11B 108.8 . . ?
O5 C11 H11A 108.8 . . ?
O5 C11 H11B 108.8 . . ?
O5 C11 C13 113.8(7) . . ?
H12A C12 H12B 107.8 . . ?
C13 C12 H12A 109.1 . . ?
C13 C12 H12B 109.1 . . ?
O6 C12 H12A 109.1 . . ?
O6 C12 H12B 109.1 . . ?
O6 C12 C13 112.5(9) . . ?
C10 C13 C11 112.8(9) . . ?
C12 C13 C10 111.0(8) . . ?
C12 C13 C11 113.8(8) . . ?
N3 C13 C10 102.3(7) . . ?
N3 C13 C11 105.6(7) . . ?
N3 C13 C12 110.5(9) . . ?
N3 C14 C15 113.6(10) . . ?
O26 C14 C15 120.6(10) . . ?
O26 C14 N3 125.7(9) . . ?
C14 C15 H15 111.5 . . ?
C16 C15 C14 111.2(10) . . ?
C16 C15 H15 111.5 . . ?
N4 C15 C14 108.0(10) . . ?
N4 C15 H15 111.5 . . ?
N4 C15 C16 102.9(9) . . ?
C15 C16 H16A 111.1 . . ?
C15 C16 H16B 111.1 . . ?
C15 C16 C17 103.2(11) . . ?
H16A C16 H16B 109.1 . . ?
C17 C16 H16A 111.1 . . ?
C17 C16 H16B 111.1 . . ?
C16 C17 H17A 111.3 . . ?
C16 C17 H17B 111.3 . . ?
H17A C17 H17B 109.2 . . ?
C18 C17 C16 102.4(12) . . ?
C18 C17 H17A 111.3 . . ?
C18 C17 H17B 111.3 . . ?
C17 C18 H18A 110.7 . . ?
C17 C18 H18B 110.7 . . ?
C17 C18 N4 105.2(11) . . ?
H18A C18 H18B 108.8 . . ?
N4 C18 H18A 110.7 . . ?
N4 C18 H18B 110.7 . . ?
O1 Mn1 O3 92.3(3) . . ?
O1 Mn1 O5 86.7(3) . . ?
O2 Mn1 O1 92.6(3) . . ?
O2 Mn1 O3 92.3(2) . . ?
O2 Mn1 O4 179.8(4) . . ?
O2 Mn1 O5 86.8(2) . . ?
O2 Mn1 O6 88.1(3) . . ?
O3 Mn1 O5 178.6(3) . . ?
O4 Mn1 O1 87.6(3) . . ?
O4 Mn1 O3 87.8(2) . . ?
O4 Mn1 O5 93.1(2) . . ?
O4 Mn1 O6 91.7(3) . . ?
O6 Mn1 O1 179.0(3) . . ?
O6 Mn1 O3 88.3(3) . . ?
O6 Mn1 O5 92.7(3) . . ?
O1 Mo1 O4 70.0(2) . . ?
O7 Mo1 O1 71.6(2) . . ?
O7 Mo1 O4 80.6(3) . . ?
O7 Mo1 O12 146.2(3) . . ?
O12 Mo1 O1 80.4(2) . . ?
O12 Mo1 O4 72.2(3) . . ?
O13 Mo1 O1 94.9(3) . . ?
O13 Mo1 O4 163.1(3) . . ?
O13 Mo1 O7 102.4(4) . . ?
O13 Mo1 O12 98.4(3) . . ?
O13 Mo1 O19 106.2(4) . . ?
O19 Mo1 O1 158.4(3) . . ?
O19 Mo1 O4 89.6(3) . . ?
O19 Mo1 O7 98.7(3) . . ?
O19 Mo1 O12 100.7(3) . . ?
O5 Mo2 O1 72.9(2) . . ?
O7 Mo2 O1 70.2(2) . . ?
O7 Mo2 O5 82.0(3) . . ?
O8 Mo2 O1 80.9(3) . . ?
O8 Mo2 O5 70.8(3) . . ?
O8 Mo2 O7 145.1(3) . . ?
O14 Mo2 O1 90.0(3) . . ?
O14 Mo2 O5 160.7(3) . . ?
O14 Mo2 O7 100.9(4) . . ?
O14 Mo2 O8 98.3(4) . . ?
O20 Mo2 O1 162.2(4) . . ?
O20 Mo2 O5 91.8(4) . . ?
O20 Mo2 O7 99.3(3) . . ?
O20 Mo2 O8 102.9(4) . . ?
O20 Mo2 O14 106.4(5) . . ?
O5 Mo3 O2 72.2(2) . . ?
O8 Mo3 O2 80.3(3) . . ?
O8 Mo3 O5 71.4(3) . . ?
O9 Mo3 O2 71.0(3) . . ?
O9 Mo3 O5 81.0(3) . . ?
O9 Mo3 O8 145.1(3) . . ?
O15 Mo3 O2 88.4(3) . . ?
O15 Mo3 O5 159.1(3) . . ?
O15 Mo3 O8 98.3(4) . . ?
O15 Mo3 O9 100.2(4) . . ?
O21 Mo3 O2 164.4(3) . . ?
O21 Mo3 O5 94.1(3) . . ?
O21 Mo3 O8 102.8(4) . . ?
O21 Mo3 O9 100.2(4) . . ?
O21 Mo3 O15 106.1(4) . . ?
O6 Mo4 O2 69.8(2) . . ?
O9 Mo4 O2 71.9(3) . . ?
O9 Mo4 O6 80.7(3) . . ?
O9 Mo4 O10 146.0(3) . . ?
O10 Mo4 O2 79.3(3) . . ?
O10 Mo4 O6 72.6(2) . . ?
O16 Mo4 O2 93.9(3) . . ?
O16 Mo4 O6 162.5(3) . . ?
O16 Mo4 O9 100.8(3) . . ?
O16 Mo4 O10 98.7(3) . . ?
O16 Mo4 O22 105.4(4) . . ?
O22 Mo4 O2 160.2(3) . . ?
O22 Mo4 O6 91.5(3) . . ?
O22 Mo4 O9 99.5(4) . . ?
O22 Mo4 O10 101.8(4) . . ?
O3 Mo5 O6 72.8(2) . . ?
O10 Mo5 O3 82.0(3) . . ?
O10 Mo5 O6 70.7(2) . . ?
O10 Mo5 O11 145.4(3) . . ?
O11 Mo5 O3 71.0(3) . . ?
O11 Mo5 O6 80.6(2) . . ?
O17 Mo5 O3 93.0(3) . . ?
O17 Mo5 O6 162.8(3) . . ?
O17 Mo5 O10 98.2(3) . . ?
O17 Mo5 O11 104.4(3) . . ?
O17 Mo5 O23 105.5(4) . . ?
O23 Mo5 O3 160.4(3) . . ?
O23 Mo5 O6 89.8(3) . . ?
O23 Mo5 O10 101.1(3) . . ?
O23 Mo5 O11 97.8(3) . . ?
O3 Mo6 O4 72.2(2) . . ?
O11 Mo6 O3 71.9(2) . . ?
O11 Mo6 O4 80.7(3) . . ?
O11 Mo6 O12 145.3(3) . . ?
O12 Mo6 O3 81.0(2) . . ?
O12 Mo6 O4 70.6(2) . . ?
O18 Mo6 O3 94.3(3) . . ?
O18 Mo6 O4 164.2(3) . . ?
O18 Mo6 O11 103.3(3) . . ?
O18 Mo6 O12 99.8(3) . . ?
O24 Mo6 O3 159.2(3) . . ?
O24 Mo6 O4 88.7(3) . . ?
O24 Mo6 O11 97.5(3) . . ?
O24 Mo6 O12 100.8(3) . . ?
O24 Mo6 O18 105.7(3) . . ?
C4 N1 H1 117.1 . . ?
C5 N1 C4 125.9(8) . . ?
C5 N1 H1 117.1 . . ?
C6 N2 H2C 110.4 . . ?
C6 N2 H2D 110.4 . . ?
C9 N2 C6 106.5(10) . . ?
C9 N2 H2C 110.4 . . ?
C9 N2 H2D 110.4 . . ?
H2C N2 H2D 108.6 . . ?
C13 N3 H3 115.8 . . ?
C14 N3 C13 128.4(9) . . ?
C14 N3 H3 115.8 . . ?
C15 N4 C18 108.9(13) . . ?
C15 N4 H4A 109.9 . . ?
C15 N4 H4B 109.9 . . ?
C18 N4 H4A 109.9 . . ?
C18 N4 H4B 109.9 . . ?
H4A N4 H4B 108.3 . . ?
C1 O1 Mn1 116.7(6) . . ?
C1 O1 Mo1 121.5(6) . . ?
C1 O1 Mo2 121.0(6) . . ?
Mn1 O1 Mo1 101.0(3) . . ?
Mn1 O1 Mo2 101.1(3) . . ?
Mo1 O1 Mo2 90.6(2) . . ?
C2 O2 Mn1 118.0(5) . . ?
C2 O2 Mo3 121.6(6) . . ?
C2 O2 Mo4 120.7(6) . . ?
Mn1 O2 Mo3 101.0(3) . . ?
Mn1 O2 Mo4 100.8(3) . . ?
Mo4 O2 Mo3 89.2(2) . . ?
C3 O3 Mn1 114.5(5) . . ?
C3 O3 Mo5 123.6(5) . . ?
C3 O3 Mo6 123.0(5) . . ?
Mn1 O3 Mo5 98.7(3) . . ?
Mn1 O3 Mo6 99.3(2) . . ?
Mo6 O3 Mo5 92.3(2) . . ?
C10 O4 Mn1 118.1(5) . . ?
C10 O4 Mo1 118.8(6) . . ?
C10 O4 Mo6 123.1(5) . . ?
Mn1 O4 Mo1 101.4(3) . . ?
Mn1 O4 Mo6 100.7(2) . . ?
Mo1 O4 Mo6 89.30(19) . . ?
C11 O5 Mn1 114.0(6) . . ?
C11 O5 Mo2 123.2(6) . . ?
C11 O5 Mo3 122.6(6) . . ?
Mn1 O5 Mo2 99.2(3) . . ?
Mn1 O5 Mo3 100.0(2) . . ?
Mo3 O5 Mo2 92.9(2) . . ?
C12 O6 Mn1 118.0(6) . . ?
C12 O6 Mo4 119.8(5) . . ?
C12 O6 Mo5 122.7(6) . . ?
Mn1 O6 Mo4 101.2(3) . . ?
Mn1 O6 Mo5 100.2(3) . . ?
Mo4 O6 Mo5 89.5(2) . . ?
Mo1 O7 Mo2 122.2(4) . . ?
Mo3 O8 Mo2 120.5(4) . . ?
Mo3 O9 Mo4 122.1(4) . . ?
Mo5 O10 Mo4 121.5(3) . . ?
Mo6 O11 Mo5 120.9(3) . . ?
Mo6 O12 Mo1 122.0(3) . . ?
H19D C19 H19E 109.5 . . ?
H19D C19 H19F 109.5 . . ?
H19E C19 H19F 109.5 . . ?
H19A C19 H19B 109.5 . . ?
H19A C19 H19C 109.5 . . ?
H19B C19 H19C 109.5 . . ?
S1A C19 H19A 109.5 . . ?
S1A C19 H19B 109.5 . . ?
S1A C19 H19C 109.5 . . ?
S1B C19 H19D 109.5 . . ?
S1B C19 H19E 109.5 . . ?
S1B C19 H19F 109.5 . . ?
H20D C20 H20E 109.5 . . ?
H20D C20 H20F 109.5 . . ?
H20E C20 H20F 109.5 . . ?
H20A C20 H20B 109.5 . . ?
H20A C20 H20C 109.5 . . ?
H20B C20 H20C 109.5 . . ?
S1A C20 H20A 109.5 . . ?
S1A C20 H20B 109.5 . . ?
S1A C20 H20C 109.5 . . ?
S1B C20 H20D 109.5 . . ?
S1B C20 H20E 109.5 . . ?
S1B C20 H20F 109.5 . . ?
H21A C21 H21B 109.5 . . ?
H21A C21 H21C 109.5 . . ?
H21B C21 H21C 109.5 . . ?
S2 C21 H21A 109.5 . . ?
S2 C21 H21B 109.5 . . ?
S2 C21 H21C 109.5 . . ?
H22A C22 H22B 109.5 . . ?
H22A C22 H22C 109.5 . . ?
H22B C22 H22C 109.5 . . ?
S2 C22 H22A 109.5 . . ?
S2 C22 H22B 109.5 . . ?
S2 C22 H22C 109.5 . . ?
H23A C23 H23B 109.5 . . ?
H23A C23 H23C 109.5 . . ?
H23B C23 H23C 109.5 . . ?
S3 C23 H23A 109.5 . . ?
S3 C23 H23B 109.5 . . ?
S3 C23 H23C 109.5 . . ?
H24A C24 H24B 109.5 . . ?
H24A C24 H24C 109.5 . . ?
H24B C24 H24C 109.5 . . ?
S3 C24 H24A 109.5 . . ?
S3 C24 H24B 109.5 . . ?
S3 C24 H24C 109.5 . . ?
H25A C25 H25B 109.5 . . ?
H25A C25 H25C 109.5 . . ?
H25B C25 H25C 109.5 . . ?
S4 C25 H25A 109.5 . . ?
S4 C25 H25B 109.5 . . ?
S4 C25 H25C 109.5 . . ?
H26A C26 H26B 109.5 . . ?
H26A C26 H26C 109.5 . . ?
H26B C26 H26C 109.5 . . ?
S4 C26 H26A 109.5 . . ?
S4 C26 H26B 109.5 . . ?
S4 C26 H26C 109.5 . . ?
O5AA Mo7 O5AA 154.7(5) . 2_665 ?
O5AA Mo7 O30A 85.5(5) . 2_665 ?
O5AA Mo7 O30A 78.9(5) 2_665 2_665 ?
O5AA Mo7 O30A 78.9(5) . . ?
O5AA Mo7 O30A 85.5(5) 2_665 . ?
O5AA Mo7 O30B 83.7(4) . . ?
O5AA Mo7 O30B 83.7(4) 2_665 2_665 ?
O5AA Mo7 O30B 73.5(4) 2_665 . ?
O5AA Mo7 O30B 73.5(4) . 2_665 ?
O27A Mo7 O5AA 98.2(7) . . ?
O27A Mo7 O5AA 92.4(7) 2_665 . ?
O27A Mo7 O5AA 98.2(7) 2_665 2_665 ?
O27A Mo7 O5AA 92.5(7) . 2_665 ?
O27A Mo7 O27A 130.0(13) . 2_665 ?
O27A Mo7 O30A 166.8(8) 2_665 2_665 ?
O27A Mo7 O30A 63.2(7) 2_665 . ?
O27A Mo7 O30A 63.2(7) . 2_665 ?
O27A Mo7 O30A 166.8(8) . . ?
O27B Mo7 O5AA 101.9(7) 2_665 . ?
O27B Mo7 O5AA 101.9(7) . 2_665 ?
O27B Mo7 O5AA 97.4(6) 2_665 2_665 ?
O27B Mo7 O5AA 97.4(6) . . ?
O27B Mo7 O27B 81.0(14) 2_665 . ?
O27B Mo7 O30B 113.7(8) 2_665 . ?
O27B Mo7 O30B 164.8(8) 2_665 2_665 ?
O27B Mo7 O30B 164.8(8) . . ?
O27B Mo7 O30B 113.7(8) . 2_665 ?
O30A Mo7 O30A 103.6(7) 2_665 . ?
O30B Mo7 O30B 51.9(7) 2_665 . ?
O5AA Mo8 O31 83.1(3) . . ?
O5AA Mo8 O32 86.1(3) . . ?
O5AA Mo8 O33 158.6(3) . . ?
O28 Mo8 O5AA 102.6(4) . . ?
O28 Mo8 O31 162.2(4) . . ?
O28 Mo8 O32 88.3(4) . . ?
O28 Mo8 O33 91.2(5) . . ?
O29 Mo8 O5AA 102.2(4) . . ?
O29 Mo8 O28 103.7(5) . . ?
O29 Mo8 O31 91.3(4) . . ?
O29 Mo8 O32 163.3(4) . . ?
O29 Mo8 O33 90.0(4) . . ?
O32 Mo8 O31 75.2(3) . . ?
O33 Mo8 O31 79.1(4) . . ?
O33 Mo8 O32 78.0(3) . . ?
Mo8 O5AA Mo7 144.4(4) . . ?
S1A O30A Mo7 124.7(9) . . ?
S1B O30B Mo7 119.7(7) . . ?
S2 O31 Mo8 117.9(4) . . ?
S3 O32 Mo8 124.7(4) . . ?
S4 O33 Mo8 129.5(5) . . ?
C19 S1A C20 96.4(6) . . ?
O30A S1A C19 103.7(8) . . ?
O30A S1A C20 104.7(8) . . ?
C20 S1B C19 98.3(6) . . ?
O30B S1B C19 104.8(7) . . ?
O30B S1B C20 103.4(8) . . ?
C21 S2 C22 99.1(7) . . ?
O31 S2 C21 105.1(5) . . ?
O31 S2 C22 102.4(6) . . ?
C24 S3 C23 99.1(7) . . ?
O32 S3 C23 101.8(5) . . ?
O32 S3 C24 105.3(6) . . ?
C26 S4 C25 100.2(8) . . ?
O33 S4 C25 106.4(7) . . ?
O33 S4 C26 99.9(6) . . ?
H27A C27 H27B 109.5 . . ?
H27A C27 H27C 109.5 . . ?
H27B C27 H27C 109.5 . . ?
S5 C27 H27A 109.5 . . ?
S5 C27 H27B 109.5 . . ?
S5 C27 H27C 109.5 . . ?
H28A C28 H28B 109.5 . . ?
H28A C28 H28C 109.5 . . ?
H28B C28 H28C 109.5 . . ?
S5 C28 H28A 109.5 . . ?
S5 C28 H28B 109.5 . . ?
S5 C28 H28C 109.5 . . ?
C27 S5 C28 98.5(7) . . ?
O34 S5 C27 105.7(7) . . ?
O34 S5 C28 107.5(7) . . ?
H29D C29 H29E 109.5 . . ?
H29D C29 H29F 109.5 . . ?
H29E C29 H29F 109.5 . . ?
H29A C29 H29B 109.5 . . ?
H29A C29 H29C 109.5 . . ?
H29B C29 H29C 109.5 . . ?
S6A C29 H29A 109.5 . . ?
S6A C29 H29B 109.5 . . ?
S6A C29 H29C 109.5 . . ?
S6B C29 H29D 109.5 . . ?
S6B C29 H29E 109.5 . . ?
S6B C29 H29F 109.5 . . ?
H30D C30 H30E 109.5 . . ?
H30D C30 H30F 109.5 . . ?
H30E C30 H30F 109.5 . . ?
H30A C30 H30B 109.5 . . ?
H30A C30 H30C 109.5 . . ?
H30B C30 H30C 109.5 . . ?
S6A C30 H30A 109.5 . . ?
S6A C30 H30B 109.5 . . ?
S6A C30 H30C 109.5 . . ?
S6B C30 H30D 109.5 . . ?
S6B C30 H30E 109.5 . . ?
S6B C30 H30F 109.5 . . ?
C30 S6A C29 100.0(12) . . ?
O35A S6A C29 96.7(18) . . ?
O35A S6A C30 101.5(18) . . ?
C30 S6B C29 100.7(13) . . ?
O35B S6B C29 105(2) . . ?
O35B S6B C30 101(2) . . ?
H31A C31 H31B 109.5 . . ?
H31A C31 H31C 109.5 . . ?
H31B C31 H31C 109.5 . . ?
H31D C31 H31E 109.5 . . ?
H31D C31 H31F 109.5 . . ?
H31E C31 H31F 109.5 . . ?
S7A C31 H31A 109.5 . . ?
S7A C31 H31B 109.5 . . ?
S7A C31 H31C 109.5 . . ?
S7B C31 H31D 109.5 . . ?
S7B C31 H31E 109.5 . . ?
S7B C31 H31F 109.5 . . ?
H32A C32 H32B 109.5 . . ?
H32A C32 H32C 109.5 . . ?
H32B C32 H32C 109.5 . . ?
H32D C32 H32E 109.5 . . ?
H32D C32 H32F 109.5 . . ?
H32E C32 H32F 109.5 . . ?
S7A C32 H32A 109.5 . . ?
S7A C32 H32B 109.5 . . ?
S7A C32 H32C 109.5 . . ?
S7B C32 H32D 109.5 . . ?
S7B C32 H32E 109.5 . . ?
S7B C32 H32F 109.5 . . ?
C31 S7A C32 98.0(10) . . ?
O36A S7A C31 106.0(13) . . ?
O36A S7A C32 106.4(13) . . ?
C31 S7B C32 99.5(17) . . ?
O36B S7B C31 98(4) . . ?
O36B S7B C32 97(3) . . ?
H33A C33 H33B 109.5 . . ?
H33A C33 H33C 109.5 . . ?
H33B C33 H33C 109.5 . . ?
H33D C33 H33E 109.5 . . ?
H33D C33 H33F 109.5 . . ?
H33E C33 H33F 109.5 . . ?
S8A C33 H33A 109.5 . . ?
S8A C33 H33B 109.5 . . ?
S8A C33 H33C 109.5 . . ?
S8B C33 H33D 109.5 . . ?
S8B C33 H33E 109.5 . . ?
S8B C33 H33F 109.5 . . ?
H34A C34A H34B 109.5 . . ?
H34A C34A H34C 109.5 . . ?
H34B C34A H34C 109.5 . . ?
S8A C34A H34A 109.5 . . ?
S8A C34A H34B 109.5 . . ?
S8A C34A H34C 109.5 . . ?
H34D C34B H34E 109.5 . . ?
H34D C34B H34F 109.5 . . ?
H34E C34B H34F 109.5 . . ?
S8B C34B H34D 109.5 . . ?
S8B C34B H34E 109.5 . . ?
S8B C34B H34F 109.5 . . ?
C34A S8A C33 99.8(12) . . ?
O37 S8A C33 103.7(7) . . ?
O37 S8A C34A 103.0(12) . . ?
C33 S8B C34B 97(2) . . ?
O37 S8B C33 103.9(8) . . ?
O37 S8B C34B 99.1(12) . . ?
H35A C35 H35B 109.5 . . ?
H35A C35 H35C 109.5 . . ?
H35B C35 H35C 109.5 . . ?
S9 C35 H35A 109.5 . . ?
S9 C35 H35B 109.5 . . ?
S9 C35 H35C 109.5 . . ?
H36A C36 H36B 109.5 . . ?
H36A C36 H36C 109.5 . . ?
H36B C36 H36C 109.5 . . ?
S9 C36 H36A 109.5 . . ?
S9 C36 H36B 109.5 . . ?
S9 C36 H36C 109.5 . . ?
C36 S9 C35 94.6(10) . . ?
O38 S9 C35 106.7(7) . . ?
O38 S9 C36 106.9(8) . . ?
H37A C37 H37B 109.5 . . ?
H37A C37 H37C 109.5 . . ?
H37B C37 H37C 109.5 . . ?
S10 C37 H37A 109.5 . . ?
S10 C37 H37B 109.5 . . ?
S10 C37 H37C 109.5 . . ?
H38A C38 H38B 109.5 . . ?
H38A C38 H38C 109.5 . . ?
H38B C38 H38C 109.5 . . ?
S10 C38 H38A 109.5 . . ?
S10 C38 H38B 109.5 . . ?
S10 C38 H38C 109.5 . . ?
C38 S10 C37 95.0(10) . . ?
O39 S10 C37 107.4(7) . . ?
O39 S10 C38 104.1(9) . . ?
H39A C39 H39B 109.5 . . ?
H39A C39 H39C 109.5 . . ?
H39B C39 H39C 109.5 . . ?
S11 C39 H39A 109.5 . . ?
S11 C39 H39B 109.5 . . ?
S11 C39 H39C 109.5 . . ?
H40A C40 H40B 109.5 . . ?
H40A C40 H40C 109.5 . . ?
H40B C40 H40C 109.5 . . ?
S11 C40 H40A 109.5 . . ?
S11 C40 H40B 109.5 . . ?
S11 C40 H40C 109.5 . . ?
C39 S11 C40 99.2(6) . . ?
O40 S11 C39 106.5(6) . . ?
O40 S11 C40 105.9(6) . . ?

loop_
_geom_bond_atom_site_label_1
_geom_bond_atom_site_label_2
_geom_bond_distance
_geom_bond_site_symmetry_2
_geom_bond_publ_flag
C1 H1A 0.9700 . ?
C1 H1B 0.9700 . ?
C1 C4 1.535(15) . ?
C1 O1 1.439(11) . ?
C2 H2A 0.9700 . ?
C2 H2B 0.9700 . ?
C2 C4 1.546(13) . ?
C2 O2 1.449(10) . ?
C3 H3A 0.9700 . ?
C3 H3B 0.9700 . ?
C3 C4 1.549(13) . ?
C3 O3 1.434(10) . ?
C4 N1 1.464(11) . ?
C5 C6 1.535(13) . ?
C5 N1 1.351(13) . ?
C5 O25 1.216(13) . ?
C6 H6 0.9800 . ?
C6 C7 1.569(17) . ?
C6 N2 1.523(13) . ?
C7 H7A 0.9700 . ?
C7 H7B 0.9700 . ?
C7 C8 1.53(2) . ?
C8 H8A 0.9700 . ?
C8 H8B 0.9700 . ?
C8 C9 1.44(2) . ?
C9 H9A 0.9700 . ?
C9 H9B 0.9700 . ?
C9 N2 1.505(19) . ?
C10 H10A 0.9700 . ?
C10 H10B 0.9700 . ?
C10 C13 1.555(13) . ?
C10 O4 1.435(11) . ?
C11 H11A 0.9700 . ?
C11 H11B 0.9700 . ?
C11 C13 1.568(14) . ?
C11 O5 1.430(12) . ?
C12 H12A 0.9700 . ?
C12 H12B 0.9700 . ?
C12 C13 1.536(15) . ?
C12 O6 1.444(11) . ?
C13 N3 1.474(11) . ?
C14 C15 1.528(14) . ?
C14 N3 1.319(14) . ?
C14 O26 1.223(14) . ?
C15 H15 0.9800 . ?
C15 C16 1.512(19) . ?
C15 N4 1.491(16) . ?
C16 H16A 0.9700 . ?
C16 H16B 0.9700 . ?
C16 C17 1.525(16) . ?
C17 H17A 0.9700 . ?
C17 H17B 0.9700 . ?
C17 C18 1.48(2) . ?
C18 H18A 0.9700 . ?
C18 H18B 0.9700 . ?
C18 N4 1.492(19) . ?
Mn1 O1 1.956(7) . ?
Mn1 O2 1.926(6) . ?
Mn1 O3 2.102(6) . ?
Mn1 O4 1.927(6) . ?
Mn1 O5 2.103(7) . ?
Mn1 O6 1.942(7) . ?
Mo1 O1 2.335(6) . ?
Mo1 O4 2.349(7) . ?
Mo1 O7 1.907(7) . ?
Mo1 O12 1.928(6) . ?
Mo1 O13 1.703(8) . ?
Mo1 O19 1.714(7) . ?
Mo2 O1 2.384(6) . ?
Mo2 O5 2.310(8) . ?
Mo2 O7 1.924(7) . ?
Mo2 O8 1.921(8) . ?
Mo2 O14 1.713(10) . ?
Mo2 O20 1.700(8) . ?
Mo3 O2 2.414(6) . ?
Mo3 O5 2.286(6) . ?
Mo3 O8 1.914(8) . ?
Mo3 O9 1.910(8) . ?
Mo3 O15 1.706(7) . ?
Mo3 O21 1.697(7) . ?
Mo4 O2 2.363(8) . ?
Mo4 O6 2.338(6) . ?
Mo4 O9 1.925(7) . ?
Mo4 O10 1.926(6) . ?
Mo4 O16 1.699(7) . ?
Mo4 O22 1.711(9) . ?
Mo5 O3 2.326(7) . ?
Mo5 O6 2.423(7) . ?
Mo5 O10 1.917(6) . ?
Mo5 O11 1.940(6) . ?
Mo5 O17 1.694(7) . ?
Mo5 O23 1.705(8) . ?
Mo6 O3 2.313(5) . ?
Mo6 O4 2.430(6) . ?
Mo6 O11 1.906(7) . ?
Mo6 O12 1.913(7) . ?
Mo6 O18 1.704(7) . ?
Mo6 O24 1.703(7) . ?
N1 H1 0.8600 . ?
N2 H2C 0.8900 . ?
N2 H2D 0.8900 . ?
N3 H3 0.8600 . ?
N4 H4A 0.8900 . ?
N4 H4B 0.8900 . ?
C19 H19D 0.9600 . ?
C19 H19E 0.9600 . ?
C19 H19F 0.9600 . ?
C19 H19A 0.9600 . ?
C19 H19B 0.9600 . ?
C19 H19C 0.9600 . ?
C19 S1A 1.706(13) . ?
C19 S1B 1.813(12) . ?
C20 H20D 0.9600 . ?
C20 H20E 0.9600 . ?
C20 H20F 0.9600 . ?
C20 H20A 0.9600 . ?
C20 H20B 0.9600 . ?
C20 H20C 0.9600 . ?
C20 S1A 1.849(14) . ?
C20 S1B 1.690(15) . ?
C21 H21A 0.9600 . ?
C21 H21B 0.9600 . ?
C21 H21C 0.9600 . ?
C21 S2 1.776(15) . ?
C22 H22A 0.9600 . ?
C22 H22B 0.9600 . ?
C22 H22C 0.9600 . ?
C22 S2 1.778(12) . ?
C23 H23A 0.9600 . ?
C23 H23B 0.9600 . ?
C23 H23C 0.9600 . ?
C23 S3 1.779(12) . ?
C24 H24A 0.9600 . ?
C24 H24B 0.9600 . ?
C24 H24C 0.9600 . ?
C24 S3 1.754(13) . ?
C25 H25A 0.9600 . ?
C25 H25B 0.9600 . ?
C25 H25C 0.9600 . ?
C25 S4 1.807(16) . ?
C26 H26A 0.9600 . ?
C26 H26B 0.9600 . ?
C26 H26C 0.9600 . ?
C26 S4 1.777(12) . ?
Mo7 O5AA 1.956(7) . ?
Mo7 O5AA 1.956(7) 2_665 ?
Mo7 O27A 1.691(19) . ?
Mo7 O27A 1.691(19) 2_665 ?
Mo7 O27B 1.694(17) 2_665 ?
Mo7 O27B 1.694(17) . ?
Mo7 O30A 2.257(13) . ?
Mo7 O30A 2.257(13) 2_665 ?
Mo7 O30B 2.284(12) . ?
Mo7 O30B 2.284(12) 2_665 ?
Mo8 O5AA 1.839(7) . ?
Mo8 O28 1.701(10) . ?
Mo8 O29 1.682(9) . ?
Mo8 O31 2.254(7) . ?
Mo8 O32 2.213(7) . ?
Mo8 O33 2.092(8) . ?
O30A S1A 1.517(14) . ?
O30B S1B 1.531(13) . ?
O31 S2 1.547(8) . ?
O32 S3 1.535(7) . ?
O33 S4 1.543(8) . ?
C27 H27A 0.9600 . ?
C27 H27B 0.9600 . ?
C27 H27C 0.9600 . ?
C27 S5 1.785(17) . ?
C28 H28A 0.9600 . ?
C28 H28B 0.9600 . ?
C28 H28C 0.9600 . ?
C28 S5 1.794(16) . ?
O34 S5 1.494(10) . ?
C29 H29D 0.9600 . ?
C29 H29E 0.9600 . ?
C29 H29F 0.9600 . ?
C29 H29A 0.9600 . ?
C29 H29B 0.9600 . ?
C29 H29C 0.9600 . ?
C29 S6A 1.87(2) . ?
C29 S6B 1.89(3) . ?
C30 H30D 0.9600 . ?
C30 H30E 0.9600 . ?
C30 H30F 0.9600 . ?
C30 H30A 0.9600 . ?
C30 H30B 0.9600 . ?
C30 H30C 0.9600 . ?
C30 S6A 1.84(3) . ?
C30 S6B 1.80(2) . ?
O35A S6A 1.57(3) . ?
O35B S6B 1.58(3) . ?
C31 H31A 0.9600 . ?
C31 H31B 0.9600 . ?
C31 H31C 0.9600 . ?
C31 H31D 0.9600 . ?
C31 H31E 0.9600 . ?
C31 H31F 0.9600 . ?
C31 S7A 1.755(19) . ?
C31 S7B 1.76(3) . ?
C32 H32A 0.9600 . ?
C32 H32B 0.9600 . ?
C32 H32C 0.9600 . ?
C32 H32D 0.9600 . ?
C32 H32E 0.9600 . ?
C32 H32F 0.9600 . ?
C32 S7A 1.81(2) . ?
C32 S7B 1.76(3) . ?
O36A S7A 1.60(3) . ?
O36B S7B 1.62(3) . ?
C33 H33A 0.9600 . ?
C33 H33B 0.9600 . ?
C33 H33C 0.9600 . ?
C33 H33D 0.9600 . ?
C33 H33E 0.9600 . ?
C33 H33F 0.9600 . ?
C33 S8A 1.857(18) . ?
C33 S8B 1.683(18) . ?
C34A H34A 0.9600 . ?
C34A H34B 0.9600 . ?
C34A H34C 0.9600 . ?
C34A S8A 1.80(3) . ?
C34B H34D 0.9600 . ?
C34B H34E 0.9600 . ?
C34B H34F 0.9600 . ?
C34B S8B 1.78(4) . ?
O37 S8A 1.502(11) . ?
O37 S8B 1.681(13) . ?
C35 H35A 0.9600 . ?
C35 H35B 0.9600 . ?
C35 H35C 0.9600 . ?
C35 S9 1.779(18) . ?
C36 H36A 0.9600 . ?
C36 H36B 0.9600 . ?
C36 H36C 0.9600 . ?
C36 S9 1.778(18) . ?
O38 S9 1.510(10) . ?
C37 H37A 0.9600 . ?
C37 H37B 0.9600 . ?
C37 H37C 0.9600 . ?
C37 S10 1.782(16) . ?
C38 H38A 0.9600 . ?
C38 H38B 0.9600 . ?
C38 H38C 0.9600 . ?
C38 S10 1.77(2) . ?
O39 S10 1.492(11) . ?
C39 H39A 0.9600 . ?
C39 H39B 0.9600 . ?
C39 H39C 0.9600 . ?
C39 S11 1.778(13) . ?
C40 H40A 0.9600 . ?
C40 H40B 0.9600 . ?
C40 H40C 0.9600 . ?
C40 S11 1.796(14) . ?
O40 S11 1.506(10) . ?

loop_
_geom_torsion_atom_site_label_1
_geom_torsion_atom_site_label_2
_geom_torsion_atom_site_label_3
_geom_torsion_atom_site_label_4
_geom_torsion
_geom_torsion_site_symmetry_1
_geom_torsion_site_symmetry_2
_geom_torsion_site_symmetry_3
_geom_torsion_site_symmetry_4
_geom_torsion_publ_flag
C1 C4 N1 C5 -56.9(13) . . . . ?
C2 C4 N1 C5 -174.6(10) . . . . ?
C3 C4 N1 C5 66.0(13) . . . . ?
C4 C1 O1 Mn1 1.4(10) . . . . ?
C4 C1 O1 Mo1 -122.5(7) . . . . ?
C4 C1 O1 Mo2 125.1(7) . . . . ?
C4 C2 O2 Mn1 1.8(11) . . . . ?
C4 C2 O2 Mo3 -123.7(7) . . . . ?
C4 C2 O2 Mo4 126.1(7) . . . . ?
C4 C3 O3 Mn1 0.4(9) . . . . ?
C4 C3 O3 Mo5 -119.7(7) . . . . ?
C4 C3 O3 Mo6 121.0(7) . . . . ?
C5 C6 C7 C8 -114.5(14) . . . . ?
C5 C6 N2 C9 94.9(11) . . . . ?
C6 C5 N1 C4 165.6(10) . . . . ?
C6 C7 C8 C9 23(2) . . . . ?
C7 C6 N2 C9 -21.9(11) . . . . ?
C7 C8 C9 N2 -37(2) . . . . ?
C8 C9 N2 C6 37.4(16) . . . . ?
C10 C13 N3 C14 170.6(12) . . . . ?
C11 C13 N3 C14 -71.2(15) . . . . ?
C12 C13 N3 C14 52.3(15) . . . . ?
C13 C10 O4 Mn1 -2.1(10) . . . . ?
C13 C10 O4 Mo1 -125.4(7) . . . . ?
C13 C10 O4 Mo6 124.6(7) . . . . ?
C13 C11 O5 Mn1 -0.5(11) . . . . ?
C13 C11 O5 Mo2 119.5(8) . . . . ?
C13 C11 O5 Mo3 -121.2(7) . . . . ?
C13 C12 O6 Mn1 -1.1(10) . . . . ?
C13 C12 O6 Mo4 122.8(7) . . . . ?
C13 C12 O6 Mo5 -126.4(7) . . . . ?
C14 C15 C16 C17 -81.0(12) . . . . ?
C14 C15 N4 C18 103.2(13) . . . . ?
C15 C14 N3 C13 168.7(10) . . . . ?
C15 C16 C17 C18 -42.2(14) . . . . ?
C16 C15 N4 C18 -14.5(13) . . . . ?
C16 C17 C18 N4 32.8(17) . . . . ?
C17 C18 N4 C15 -11.7(18) . . . . ?
N1 C5 C6 C7 -89.8(12) . . . . ?
N1 C5 C6 N2 158.6(10) . . . . ?
N2 C6 C7 C8 -0.1(15) . . . . ?
N3 C14 C15 C16 -82.8(12) . . . . ?
N3 C14 C15 N4 165.0(11) . . . . ?
N4 C15 C16 C17 34.5(11) . . . . ?
O1 C1 C4 C2 -63.7(10) . . . . ?
O1 C1 C4 C3 65.0(10) . . . . ?
O1 C1 C4 N1 -175.7(7) . . . . ?
O2 C2 C4 C1 61.7(11) . . . . ?
O2 C2 C4 C3 -67.6(10) . . . . ?
O2 C2 C4 N1 176.1(8) . . . . ?
O3 C3 C4 C1 -64.1(10) . . . . ?
O3 C3 C4 C2 64.1(10) . . . . ?
O3 C3 C4 N1 177.4(7) . . . . ?
O4 C10 C13 C11 66.8(10) . . . . ?
O4 C10 C13 C12 -62.2(11) . . . . ?
O4 C10 C13 N3 179.8(8) . . . . ?
O5 C11 C13 C10 -63.2(10) . . . . ?
O5 C11 C13 C12 64.4(11) . . . . ?
O5 C11 C13 N3 -174.2(8) . . . . ?
O6 C12 C13 C10 63.7(10) . . . . ?
O6 C12 C13 C11 -64.8(10) . . . . ?
O6 C12 C13 N3 176.5(7) . . . . ?
O25 C5 C6 C7 86.3(13) . . . . ?
O25 C5 C6 N2 -25.3(15) . . . . ?
O25 C5 N1 C4 -10.2(19) . . . . ?
O26 C14 C15 C16 94.6(16) . . . . ?
O26 C14 C15 N4 -17.6(17) . . . . ?
O26 C14 N3 C13 -9(2) . . . . ?
Mo7 O30A S1A C19 154.3(8) . . . . ?
Mo7 O30A S1A C20 -105.2(10) . . . . ?
Mo7 O30B S1B C19 -138.9(7) . . . . ?
Mo7 O30B S1B C20 118.6(8) . . . . ?
Mo8 O31 S2 C21 102.2(6) . . . . ?
Mo8 O31 S2 C22 -154.8(6) . . . . ?
Mo8 O32 S3 C23 138.1(6) . . . . ?
Mo8 O32 S3 C24 -118.8(7) . . . . ?
Mo8 O33 S4 C25 85.0(9) . . . . ?
Mo8 O33 S4 C26 -171.3(9) . . . . ?
O28 Mo8 O5AA Mo7 4.6(9) . . . . ?
O29 Mo8 O5AA Mo7 111.8(8) . . . . ?
O31 Mo8 O5AA Mo7 -158.4(8) . . . . ?
O32 Mo8 O5AA Mo7 -82.8(8) . . . . ?
O33 Mo8 O5AA Mo7 -124.6(10) . . . . ?

loop_
_platon_squeeze_void_nr
_platon_squeeze_void_average_x
_platon_squeeze_void_average_y
_platon_squeeze_void_average_z
_platon_squeeze_void_volume
_platon_squeeze_void_count_electrons
_platon_squeeze_void_content
1 0.500 0.000 0.268 717 142 ' '
2 0.000 0.500 0.718 717 142 ' '
